data_4103276
loop_
_publ_author_name
'Airon C. Soegiarto'
'Angiolina Comotti'
'Michael D. Ward'

_publ_section_title
;
 Controlled Orientation of Polyconjugated Guest Molecules in Tunable Host
 Cavities
;
_journal_name_full 'Journal of the American Chemical Society'
_journal_page_first 14603
_journal_page_last 14616
_journal_paper_doi 10.1021/ja106106d
_journal_volume 132
_journal_year 2010
_chemical_formula_sum 'C12 H24 N6 O6 S4'
_chemical_formula_weight 476.61
_chemical_name_systematic
; 
 ? 
;
_space_group_IT_number 2
_symmetry_cell_setting triclinic
_symmetry_space_group_name_Hall '-P 1'
_symmetry_space_group_name_H-M 'P -1'
_atom_sites_solution_hydrogens geom
_atom_sites_solution_primary direct
_atom_sites_solution_secondary difmap
_audit_creation_method SHELXL-97
_cell_angle_alpha 98.349(4)
_cell_angle_beta 98.643(4)
_cell_angle_gamma 118.152(3)
_cell_formula_units_Z 1
_cell_length_a 7.2548(15)
_cell_length_b 7.5417(16)
_cell_length_c 11.167(3)
_cell_measurement_reflns_used 8429
_cell_measurement_temperature 100(2)
_cell_measurement_theta_max 26.46
_cell_measurement_theta_min 3.16
_cell_volume 516.0(2)
_computing_cell_refinement 'Bruker SAINT'
_computing_data_collection 'Bruker APEX2'
_computing_data_reduction 'Bruker SAINT'
_computing_molecular_graphics 'Bruker SHELXTL'
_computing_publication_material 'Bruker SHELXTL'
_computing_structure_refinement 'SHELXL-97 (Sheldrick, 2008)'
_computing_structure_solution 'SHELXS-97 (Sheldrick, 2008)'
_diffrn_ambient_temperature 100(2)
_diffrn_measured_fraction_theta_full 0.998
_diffrn_measured_fraction_theta_max 0.998
_diffrn_measurement_device_type 'Bruker APEX-II CCD'
_diffrn_measurement_method '\f and \w scans'
_diffrn_radiation_monochromator graphite
_diffrn_radiation_source 'fine-focus sealed tube'
_diffrn_radiation_type MoK\a
_diffrn_radiation_wavelength 0.71073
_diffrn_reflns_av_R_equivalents 0.0394
_diffrn_reflns_av_sigmaI/netI 0.0230
_diffrn_reflns_limit_h_max 9
_diffrn_reflns_limit_h_min -9
_diffrn_reflns_limit_k_max 9
_diffrn_reflns_limit_k_min -9
_diffrn_reflns_limit_l_max 13
_diffrn_reflns_limit_l_min -13
_diffrn_reflns_number 15468
_diffrn_reflns_theta_full 26.53
_diffrn_reflns_theta_max 26.53
_diffrn_reflns_theta_min 1.90
_exptl_absorpt_coefficient_mu 0.503
_exptl_absorpt_correction_T_max 0.9705
_exptl_absorpt_correction_T_min 0.8358
_exptl_absorpt_correction_type multi-scan
_exptl_absorpt_process_details sadabs
_exptl_crystal_colour colourless
_exptl_crystal_density_diffrn 1.534
_exptl_crystal_density_method 'not measured'
_exptl_crystal_description plate
_exptl_crystal_F_000 250
_exptl_crystal_size_max 0.37
_exptl_crystal_size_mid 0.28
_exptl_crystal_size_min 0.06
_refine_diff_density_max 2.161
_refine_diff_density_min -0.622
_refine_diff_density_rms 0.137
_refine_ls_extinction_method none
_refine_ls_goodness_of_fit_ref 1.149
_refine_ls_hydrogen_treatment constr
_refine_ls_matrix_type full
_refine_ls_number_parameters 127
_refine_ls_number_reflns 2137
_refine_ls_number_restraints 0
_refine_ls_restrained_S_all 1.149
_refine_ls_R_factor_all 0.0741
_refine_ls_R_factor_gt 0.0668
_refine_ls_shift/su_max 0.000
_refine_ls_shift/su_mean 0.000
_refine_ls_structure_factor_coef Fsqd
_refine_ls_weighting_details 'calc w=1/[\s^2^(Fo^2^)+(0.0668P)^2^+3.7705P] where P=(Fo^2^+2Fc^2^)/3'
_refine_ls_weighting_scheme calc
_refine_ls_wR_factor_gt 0.1892
_refine_ls_wR_factor_ref 0.1956
_reflns_number_gt 1887
_reflns_number_total 2137
_reflns_threshold_expression >2sigma(I)
_cod_data_source_file ja106106d_si_001.cif
_cod_data_source_block GDS_1
_cod_database_code 4103276

loop_
_symmetry_equiv_pos_as_xyz
'x, y, z'
'-x, -y, -z'

loop_
_atom_site_label
_atom_site_type_symbol
_atom_site_fract_x
_atom_site_fract_y
_atom_site_fract_z
_atom_site_U_iso_or_equiv
_atom_site_adp_type
_atom_site_occupancy
_atom_site_symmetry_multiplicity
_atom_site_calc_flag
_atom_site_refinement_flags
C1 C 0.0902(8) 0.8280(7) 0.6294(4) 0.0186(9) Uani 1 1 d .
N1 N 0.2001(6) 0.7290(6) 0.6327(4) 0.0205(9) Uani 1 1 d .
H1A H 0.1361 0.5982 0.6361 0.025 Uiso 1 1 calc R
H1B H 0.3370 0.7940 0.6314 0.025 Uiso 1 1 calc R
N2 N -0.1175(7) 0.7324(6) 0.6313(4) 0.0231(9) Uani 1 1 d .
H2A H -0.1835 0.6017 0.6348 0.028 Uiso 1 1 calc R
H2B H -0.1884 0.8001 0.6291 0.028 Uiso 1 1 calc R
N3 N 0.1896(6) 1.0276(6) 0.6267(4) 0.0197(8) Uani 1 1 d .
H3A H 0.3273 1.0926 0.6270 0.024 Uiso 1 1 calc R
H3B H 0.1174 1.0941 0.6245 0.024 Uiso 1 1 calc R
C2 C 0.1495(7) 0.7410(7) 0.1392(4) 0.0159(9) Uani 1 1 d .
H2C H 0.0680 0.8085 0.1114 0.019 Uiso 1 1 calc R
H2D H 0.2874 0.8059 0.1141 0.019 Uiso 1 1 calc R
C3 C 0.0208(7) 0.5126(7) 0.0709(4) 0.0186(9) Uani 1 1 d .
H3C H -0.1188 0.4456 0.0940 0.022 Uiso 1 1 calc R
H3D H 0.1015 0.4432 0.0963 0.022 Uiso 1 1 calc R
S1 S 0.20835(17) 0.79244(16) 0.30459(11) 0.0157(3) Uani 1 1 d .
O1 O 0.3353(5) 0.6976(5) 0.3436(3) 0.0193(7) Uani 1 1 d .
O2 O 0.0006(5) 0.7015(5) 0.3376(3) 0.0187(7) Uani 1 1 d .
O3 O 0.3322(5) 1.0194(5) 0.3490(3) 0.0188(7) Uani 1 1 d .
S2 S 0.66792(19) 0.82256(18) 1.04303(12) 0.0215(3) Uani 1 1 d .
C4 C 0.5939(7) 0.7371(7) 0.8816(5) 0.0210(10) Uani 1 1 d .
H4 H 0.6279 0.8284 0.8277 0.025 Uiso 1 1 calc R
C5 C 0.4823(7) 0.5266(7) 0.8394(5) 0.0207(10) Uani 1 1 d .
H5 H 0.4300 0.4536 0.7538 0.025 Uiso 1 1 calc R
C6 C 0.5455(7) 0.5694(7) 1.0582(5) 0.0188(9) Uani 1 1 d .

loop_
_atom_site_aniso_label
_atom_site_aniso_U_11
_atom_site_aniso_U_22
_atom_site_aniso_U_33
_atom_site_aniso_U_23
_atom_site_aniso_U_13
_atom_site_aniso_U_12
C1 0.018(2) 0.014(2) 0.023(2) 0.0058(17) 0.0052(17) 0.0072(18)
N1 0.0148(19) 0.0111(18) 0.039(2) 0.0102(16) 0.0089(16) 0.0074(15)
N2 0.017(2) 0.0121(18) 0.044(3) 0.0117(17) 0.0116(17) 0.0079(16)
N3 0.0155(19) 0.0136(19) 0.034(2) 0.0078(16) 0.0088(16) 0.0093(16)
C2 0.011(2) 0.008(2) 0.029(2) 0.0050(17) 0.0060(17) 0.0058(17)
C3 0.015(2) 0.014(2) 0.028(3) 0.0043(18) 0.0058(18) 0.0092(19)
S1 0.0129(5) 0.0101(5) 0.0251(6) 0.0048(4) 0.0051(4) 0.0065(4)
O1 0.0161(16) 0.0135(16) 0.0314(18) 0.0069(13) 0.0050(13) 0.0096(13)
O2 0.0149(16) 0.0130(16) 0.0295(18) 0.0073(13) 0.0080(13) 0.0067(13)
O3 0.0167(16) 0.0112(16) 0.0280(18) 0.0030(13) 0.0053(13) 0.0074(13)
S2 0.0202(6) 0.0122(6) 0.0321(7) 0.0068(5) 0.0072(5) 0.0075(5)
C4 0.014(2) 0.018(2) 0.035(3) 0.013(2) 0.0092(19) 0.0084(19)
C5 0.016(2) 0.018(2) 0.030(3) 0.0067(19) 0.0062(18) 0.0094(19)
C6 0.013(2) 0.013(2) 0.032(3) 0.0063(18) 0.0068(18) 0.0083(17)

loop_
_atom_type_symbol
_atom_type_description
_atom_type_scat_dispersion_real
_atom_type_scat_dispersion_imag
_atom_type_scat_source
C C 0.0033 0.0016 'International Tables Vol C Tables 4.2.6.8 and 6.1.1.4'
H H 0.0000 0.0000 'International Tables Vol C Tables 4.2.6.8 and 6.1.1.4'
N N 0.0061 0.0033 'International Tables Vol C Tables 4.2.6.8 and 6.1.1.4'
O O 0.0106 0.0060 'International Tables Vol C Tables 4.2.6.8 and 6.1.1.4'
S S 0.1246 0.1234 'International Tables Vol C Tables 4.2.6.8 and 6.1.1.4'

loop_
_geom_angle_atom_site_label_1
_geom_angle_atom_site_label_2
_geom_angle_atom_site_label_3
_geom_angle
_geom_angle_site_symmetry_1
_geom_angle_site_symmetry_3
N1 C1 N2 121.0(4) . .
N1 C1 N3 119.6(4) . .
N2 C1 N3 119.4(4) . .
C1 N1 H1A 120.0 . .
C1 N1 H1B 120.0 . .
H1A N1 H1B 120.0 . .
C1 N2 H2A 120.0 . .
C1 N2 H2B 120.0 . .
H2A N2 H2B 120.0 . .
C1 N3 H3A 120.0 . .
C1 N3 H3B 120.0 . .
H3A N3 H3B 120.0 . .
C3 C2 S1 115.2(3) . .
C3 C2 H2C 108.5 . .
S1 C2 H2C 108.5 . .
C3 C2 H2D 108.5 . .
S1 C2 H2D 108.5 . .
H2C C2 H2D 107.5 . .
C2 C3 C3 110.5(5) . 2_565
C2 C3 H3C 109.6 . .
C3 C3 H3C 109.6 2_565 .
C2 C3 H3D 109.6 . .
C3 C3 H3D 109.6 2_565 .
H3C C3 H3D 108.1 . .
O1 S1 O2 112.46(19) . .
O1 S1 O3 112.04(19) . .
O2 S1 O3 112.36(19) . .
O1 S1 C2 107.5(2) . .
O2 S1 C2 106.7(2) . .
O3 S1 C2 105.3(2) . .
C4 S2 C6 91.2(2) . .
C5 C4 S2 113.6(4) . .
C5 C4 H4 123.2 . .
S2 C4 H4 123.2 . .
C4 C5 C6 110.6(5) . 2_667
C4 C5 H5 124.7 . .
C6 C5 H5 124.7 2_667 .
C6 C6 C5 114.1(5) 2_667 2_667
C6 C6 S2 110.5(5) 2_667 .
C5 C6 S2 135.3(4) 2_667 .

loop_
_geom_bond_atom_site_label_1
_geom_bond_atom_site_label_2
_geom_bond_distance
_geom_bond_site_symmetry_2
C1 N1 1.325(6) .
C1 N2 1.334(6) .
C1 N3 1.335(6) .
N1 H1A 0.8800 .
N1 H1B 0.8800 .
N2 H2A 0.8800 .
N2 H2B 0.8800 .
N3 H3A 0.8800 .
N3 H3B 0.8800 .
C2 C3 1.518(6) .
C2 S1 1.773(5) .
C2 H2C 0.9900 .
C2 H2D 0.9900 .
C3 C3 1.533(9) 2_565
C3 H3C 0.9900 .
C3 H3D 0.9900 .
S1 O1 1.463(3) .
S1 O2 1.464(3) .
S1 O3 1.467(3) .
S2 C4 1.731(5) .
S2 C6 1.733(5) .
C4 C5 1.361(7) .
C4 H4 0.9500 .
C5 C6 1.430(7) 2_667
C5 H5 0.9500 .
C6 C6 1.383(10) 2_667
C6 C5 1.430(7) 2_667

loop_
_geom_hbond_atom_site_label_D
_geom_hbond_atom_site_label_H
_geom_hbond_atom_site_label_A
_geom_hbond_distance_DH
_geom_hbond_distance_HA
_geom_hbond_distance_DA
_geom_hbond_angle_DHA
_geom_hbond_site_symmetry_A
N1 H1A O2 0.88 2.08 2.961(5) 174.6 2_566
N1 H1B O3 0.88 2.09 2.960(5) 171.5 2_676
N2 H2A O1 0.88 2.06 2.942(5) 175.9 2_566
N2 H2B O3 0.88 2.08 2.952(5) 171.7 2_576
N3 H3A O1 0.88 2.13 3.000(5) 167.7 2_676
N3 H3B O2 0.88 2.11 2.971(5) 165.8 2_576

loop_
_geom_torsion_atom_site_label_1
_geom_torsion_atom_site_label_2
_geom_torsion_atom_site_label_3
_geom_torsion_atom_site_label_4
_geom_torsion
_geom_torsion_site_symmetry_4
S1 C2 C3 C3 179.8(4) 2_565
C3 C2 S1 O1 60.2(4) .
C3 C2 S1 O2 -60.6(4) .
C3 C2 S1 O3 179.9(3) .
C6 S2 C4 C5 -0.3(4) .
S2 C4 C5 C6 0.3(5) 2_667
C4 S2 C6 C6 0.2(5) 2_667
C4 S2 C6 C5 -179.9(5) 2_667
